data_1515757
loop_
_publ_author_name
'Li, Yi'
'Xu, Ming-Hua'

_publ_section_title
;
 Rhodium-catalyzed asymmetric tandem cyclization for efficient and rapid
 access to underexplored heterocyclic tertiary allylic alcohols containing
 a tetrasubstituted olefin.
;
_journal_issue 10
_journal_name_full 'Organic letters'
_journal_page_first 2712
_journal_page_last 2715
_journal_paper_doi 10.1021/ol500993h
_journal_volume 16
_journal_year 2014
_chemical_absolute_configuration unk
_chemical_formula_sum 'C19 H20 O4'
_chemical_formula_weight 312.35
_chemical_name_systematic
; 
 ? 
;
_space_group_IT_number 19
_symmetry_space_group_name_Hall 'P 2ac 2ab'
_symmetry_space_group_name_H-M 'P 21 21 21'
_atom_sites_solution_hydrogens geom
_atom_sites_solution_primary direct
_atom_sites_solution_secondary difmap
_audit_creation_method SHELXL-97
_cell_angle_alpha 90.00
_cell_angle_beta 90.00
_cell_angle_gamma 90.00
_cell_formula_units_Z 4
_cell_length_a 9.5536(9)
_cell_length_b 9.8415(11)
_cell_length_c 17.0212(17)
_cell_measurement_temperature 296(2)
_cell_volume 1600.4(3)
_computing_structure_refinement 'SHELXL-97 (Sheldrick, 2008)'
_computing_structure_solution 'SHELXS-97 (Sheldrick, 2008)'
_diffrn_ambient_temperature 296(2)
_diffrn_measured_fraction_theta_full 0.996
_diffrn_measured_fraction_theta_max 0.996
_diffrn_radiation_monochromator graphite
_diffrn_radiation_source 'fine-focus sealed tube'
_diffrn_radiation_type MoK\a
_diffrn_radiation_wavelength 0.71073
_diffrn_reflns_av_R_equivalents 0.0239
_diffrn_reflns_av_sigmaI/netI 0.0301
_diffrn_reflns_limit_h_max 12
_diffrn_reflns_limit_h_min -12
_diffrn_reflns_limit_k_max 12
_diffrn_reflns_limit_k_min -12
_diffrn_reflns_limit_l_max 22
_diffrn_reflns_limit_l_min -21
_diffrn_reflns_number 7808
_diffrn_reflns_theta_full 27.48
_diffrn_reflns_theta_max 27.48
_diffrn_reflns_theta_min 2.39
_exptl_absorpt_coefficient_mu 0.090
_exptl_absorpt_correction_T_max 0.9648
_exptl_absorpt_correction_T_min 0.9152
_exptl_crystal_density_diffrn 1.296
_exptl_crystal_density_method 'not measured'
_exptl_crystal_F_000 664
_exptl_crystal_size_max 1.00
_exptl_crystal_size_mid 0.40
_exptl_crystal_size_min 0.40
_refine_diff_density_max 0.186
_refine_diff_density_min -0.118
_refine_diff_density_rms 0.027
_refine_ls_abs_structure_details 'Flack H D (1983), Acta Cryst. A39, 876-881'
_refine_ls_abs_structure_Flack -0.4(8)
_refine_ls_extinction_coef 0.045(3)
_refine_ls_extinction_expression Fc^*^=kFc[1+0.001xFc^2^\l^3^/sin(2\q)]^-1/4^
_refine_ls_extinction_method SHELXL
_refine_ls_goodness_of_fit_ref 1.041
_refine_ls_hydrogen_treatment mixed
_refine_ls_matrix_type full
_refine_ls_number_parameters 214
_refine_ls_number_reflns 3633
_refine_ls_number_restraints 0
_refine_ls_restrained_S_all 1.041
_refine_ls_R_factor_all 0.0373
_refine_ls_R_factor_gt 0.0324
_refine_ls_shift/su_max 0.000
_refine_ls_shift/su_mean 0.000
_refine_ls_structure_factor_coef Fsqd
_refine_ls_weighting_details 'calc w=1/[\s^2^(Fo^2^)+(0.0414P)^2^+0.1551P] where P=(Fo^2^+2Fc^2^)/3'
_refine_ls_weighting_scheme calc
_refine_ls_wR_factor_gt 0.0817
_refine_ls_wR_factor_ref 0.0851
_reflns_number_gt 3300
_reflns_number_total 3633
_reflns_threshold_expression >2sigma(I)
_cod_data_source_file ol500993h_si_003.cif
_cod_data_source_block mo_2014053_0m
_cod_depositor_comments 'Adding full bibliography for 1515757--1515758.cif.'
_cod_original_sg_symbol_H-M P212121
_cod_database_code 1515757

loop_
_symmetry_equiv_pos_as_xyz
'x, y, z'
'x+1/2, -y+1/2, -z'
'-x, y+1/2, -z+1/2'
'-x+1/2, -y, z+1/2'

loop_
_atom_site_label
_atom_site_type_symbol
_atom_site_fract_x
_atom_site_fract_y
_atom_site_fract_z
_atom_site_U_iso_or_equiv
_atom_site_adp_type
_atom_site_occupancy
_atom_site_symmetry_multiplicity
_atom_site_calc_flag
_atom_site_refinement_flags
O4 O 0.43583(12) -0.02033(17) 0.21823(7) 0.0740(4) Uani 1 1 d .
O2 O 0.94362(10) 0.05121(10) -0.01917(5) 0.0408(2) Uani 1 1 d .
O3 O 0.96695(10) 0.27889(10) 0.06569(5) 0.0387(2) Uani 1 1 d .
H8 H 0.906(2) 0.2481(19) 0.0302(11) 0.058 Uiso 1 1 d .
O1 O 1.25096(9) 0.15633(12) 0.04001(6) 0.0491(3) Uani 1 1 d .
C13 C 0.4448(2) -0.0437(3) 0.30037(11) 0.0895(8) Uani 1 1 d .
H20 H 0.4541 -0.1394 0.3100 0.134 Uiso 1 1 calc R
H3 H 0.3615 -0.0107 0.3255 0.134 Uiso 1 1 calc R
H1 H 0.5248 0.0030 0.3212 0.134 Uiso 1 1 calc R
C10 C 0.55518(15) -0.04004(18) 0.17431(9) 0.0504(4) Uani 1 1 d .
C11 C 0.66116(17) -0.12870(19) 0.19530(10) 0.0555(4) Uani 1 1 d .
H4 H 0.6524 -0.1820 0.2401 0.067 Uiso 1 1 calc R
C12 C 0.78007(16) -0.13778(16) 0.14947(9) 0.0490(4) Uani 1 1 d .
H5 H 0.8509 -0.1978 0.1637 0.059 Uiso 1 1 calc R
C7 C 0.79555(14) -0.05850(14) 0.08226(8) 0.0378(3) Uani 1 1 d .
C5 C 0.92867(15) -0.06178(14) 0.03583(8) 0.0398(3) Uani 1 1 d .
C2 C 1.03686(13) 0.04370(14) 0.04720(7) 0.0355(3) Uani 1 1 d .
C3 C 1.03139(13) 0.16781(13) 0.10423(7) 0.0318(3) Uani 1 1 d .
C14 C 0.96782(13) 0.14269(12) 0.18505(7) 0.0323(3) Uani 1 1 d .
C15 C 1.02968(16) 0.05254(15) 0.23775(8) 0.0420(3) Uani 1 1 d .
H13 H 1.1090 0.0043 0.2228 0.050 Uiso 1 1 calc R
C16 C 0.97438(19) 0.03388(17) 0.31222(9) 0.0520(4) Uani 1 1 d .
H14 H 1.0171 -0.0260 0.3470 0.062 Uiso 1 1 calc R
C17 C 0.8566(2) 0.10377(18) 0.33476(9) 0.0554(4) Uani 1 1 d .
H2 H 0.8196 0.0914 0.3848 0.066 Uiso 1 1 calc R
C8 C 0.68604(14) 0.02565(15) 0.06052(8) 0.0411(3) Uani 1 1 d .
H6 H 0.6933 0.0773 0.0149 0.049 Uiso 1 1 calc R
C9 C 0.56561(14) 0.03389(17) 0.10587(9) 0.0470(3) Uani 1 1 d .
H7 H 0.4920 0.0893 0.0901 0.056 Uiso 1 1 calc R
C4 C 1.18835(13) 0.20290(16) 0.11077(8) 0.0416(3) Uani 1 1 d .
H11 H 1.2011 0.3002 0.1165 0.050 Uiso 1 1 calc R
H12 H 1.2297 0.1578 0.1558 0.050 Uiso 1 1 calc R
C1 C 1.19149(15) 0.02561(16) 0.02787(9) 0.0491(4) Uani 1 1 d .
H10 H 1.2342 -0.0410 0.0623 0.059 Uiso 1 1 calc R
H9 H 1.2037 -0.0034 -0.0262 0.059 Uiso 1 1 calc R
C19 C 0.84886(15) 0.21203(15) 0.20868(8) 0.0420(3) Uani 1 1 d .
H16 H 0.8059 0.2725 0.1743 0.050 Uiso 1 1 calc R
C18 C 0.79314(18) 0.19227(18) 0.28311(10) 0.0537(4) Uani 1 1 d .
H15 H 0.7128 0.2389 0.2982 0.064 Uiso 1 1 calc R
C6 C 0.9687(2) -0.19905(16) 0.00197(11) 0.0599(4) Uani 1 1 d .
H19 H 0.8964 -0.2296 -0.0330 0.090 Uiso 1 1 calc R
H17 H 0.9798 -0.2634 0.0439 0.090 Uiso 1 1 calc R
H18 H 1.0551 -0.1909 -0.0264 0.090 Uiso 1 1 calc R

loop_
_atom_site_aniso_label
_atom_site_aniso_U_11
_atom_site_aniso_U_22
_atom_site_aniso_U_33
_atom_site_aniso_U_23
_atom_site_aniso_U_13
_atom_site_aniso_U_12
O4 0.0466(6) 0.1234(12) 0.0519(6) 0.0173(7) 0.0061(5) -0.0097(7)
O2 0.0462(5) 0.0465(5) 0.0298(4) 0.0001(4) -0.0033(4) 0.0009(4)
O3 0.0458(5) 0.0350(5) 0.0353(4) 0.0053(4) -0.0080(4) 0.0026(4)
O1 0.0357(5) 0.0621(7) 0.0495(6) 0.0057(5) 0.0089(4) -0.0019(5)
C13 0.0657(11) 0.153(2) 0.0493(10) 0.0116(12) 0.0083(9) -0.0275(15)
C10 0.0380(6) 0.0703(10) 0.0429(7) 0.0081(8) -0.0051(6) -0.0157(7)
C11 0.0528(8) 0.0657(10) 0.0481(8) 0.0237(8) -0.0082(7) -0.0153(8)
C12 0.0496(8) 0.0453(8) 0.0522(8) 0.0147(7) -0.0120(7) -0.0044(7)
C7 0.0401(6) 0.0351(6) 0.0381(6) 0.0006(5) -0.0088(5) -0.0062(6)
C5 0.0457(7) 0.0369(7) 0.0368(6) -0.0011(6) -0.0061(5) 0.0030(6)
C2 0.0357(6) 0.0410(7) 0.0298(5) 0.0002(5) 0.0005(5) 0.0050(6)
C3 0.0306(5) 0.0344(6) 0.0302(6) 0.0025(5) -0.0010(5) 0.0009(5)
C14 0.0357(6) 0.0308(6) 0.0305(6) -0.0001(5) -0.0005(5) -0.0046(5)
C15 0.0493(7) 0.0388(7) 0.0381(6) 0.0047(6) -0.0008(6) 0.0010(7)
C16 0.0699(10) 0.0485(8) 0.0377(7) 0.0096(6) -0.0044(7) -0.0072(8)
C17 0.0746(11) 0.0561(9) 0.0354(7) 0.0004(7) 0.0130(7) -0.0161(8)
C8 0.0408(6) 0.0467(8) 0.0358(6) 0.0083(6) -0.0065(5) -0.0036(6)
C9 0.0368(6) 0.0598(9) 0.0442(7) 0.0080(7) -0.0069(6) -0.0014(7)
C4 0.0332(6) 0.0520(8) 0.0397(7) 0.0051(6) -0.0028(5) -0.0046(6)
C1 0.0398(7) 0.0569(9) 0.0507(8) -0.0015(7) 0.0080(6) 0.0100(7)
C19 0.0407(7) 0.0414(7) 0.0437(7) 0.0017(6) 0.0053(6) 0.0021(6)
C18 0.0547(8) 0.0546(9) 0.0518(8) -0.0041(8) 0.0178(7) -0.0010(8)
C6 0.0727(10) 0.0450(8) 0.0619(10) -0.0131(8) -0.0052(9) 0.0066(8)

loop_
_atom_type_symbol
_atom_type_description
_atom_type_scat_dispersion_real
_atom_type_scat_dispersion_imag
_atom_type_scat_source
C C 0.0033 0.0016 'International Tables Vol C Tables 4.2.6.8 and 6.1.1.4'
H H 0.0000 0.0000 'International Tables Vol C Tables 4.2.6.8 and 6.1.1.4'
O O 0.0106 0.0060 'International Tables Vol C Tables 4.2.6.8 and 6.1.1.4'

loop_
_geom_angle_atom_site_label_1
_geom_angle_atom_site_label_2
_geom_angle_atom_site_label_3
_geom_angle
C10 O4 C13 117.50(15)
C2 O2 C5 61.23(8)
C3 O3 H8 109.5(12)
C1 O1 C4 104.29(10)
O4 C13 H20 109.5
O4 C13 H3 109.5
H20 C13 H3 109.5
O4 C13 H1 109.5
H20 C13 H1 109.5
H3 C13 H1 109.5
O4 C10 C9 116.40(15)
O4 C10 C11 123.69(14)
C9 C10 C11 119.92(15)
C12 C11 C10 119.80(14)
C12 C11 H4 120.1
C10 C11 H4 120.1
C11 C12 C7 121.01(14)
C11 C12 H5 119.5
C7 C12 H5 119.5
C8 C7 C12 118.32(13)
C8 C7 C5 120.89(12)
C12 C7 C5 120.77(12)
O2 C5 C2 58.71(8)
O2 C5 C7 113.88(11)
C2 C5 C7 120.65(11)
O2 C5 C6 114.19(12)
C2 C5 C6 119.94(13)
C7 C5 C6 115.68(13)
O2 C2 C5 60.05(8)
O2 C2 C1 115.86(11)
C5 C2 C1 124.59(12)
O2 C2 C3 115.27(10)
C5 C2 C3 127.42(11)
C1 C2 C3 104.96(11)
O3 C3 C14 111.73(10)
O3 C3 C4 106.46(11)
C14 C3 C4 111.01(10)
O3 C3 C2 109.30(9)
C14 C3 C2 116.60(10)
C4 C3 C2 100.81(10)
C19 C14 C15 118.34(12)
C19 C14 C3 120.60(11)
C15 C14 C3 121.03(11)
C16 C15 C14 120.78(14)
C16 C15 H13 119.6
C14 C15 H13 119.6
C17 C16 C15 120.10(15)
C17 C16 H14 120.0
C15 C16 H14 120.0
C16 C17 C18 119.91(14)
C16 C17 H2 120.0
C18 C17 H2 120.0
C7 C8 C9 120.84(13)
C7 C8 H6 119.6
C9 C8 H6 119.6
C10 C9 C8 119.97(14)
C10 C9 H7 120.0
C8 C9 H7 120.0
O1 C4 C3 106.01(11)
O1 C4 H11 110.5
C3 C4 H11 110.5
O1 C4 H12 110.5
C3 C4 H12 110.5
H11 C4 H12 108.7
O1 C1 C2 104.50(11)
O1 C1 H10 110.9
C2 C1 H10 110.9
O1 C1 H9 110.9
C2 C1 H9 110.9
H10 C1 H9 108.9
C14 C19 C18 120.71(14)
C14 C19 H16 119.6
C18 C19 H16 119.6
C17 C18 C19 120.15(15)
C17 C18 H15 119.9
C19 C18 H15 119.9
C5 C6 H19 109.5
C5 C6 H17 109.5
H19 C6 H17 109.5
C5 C6 H18 109.5
H19 C6 H18 109.5
H17 C6 H18 109.5

loop_
_geom_bond_atom_site_label_1
_geom_bond_atom_site_label_2
_geom_bond_distance
O4 C10 1.3772(19)
O4 C13 1.420(2)
O2 C2 1.4405(15)
O2 C5 1.4606(17)
O3 C3 1.4158(15)
O3 H8 0.89(2)
O1 C1 1.421(2)
O1 C4 1.4208(17)
C13 H20 0.9600
C13 H3 0.9600
C13 H1 0.9600
C10 C9 1.377(2)
C10 C11 1.383(2)
C11 C12 1.381(2)
C11 H4 0.9300
C12 C7 1.3925(19)
C12 H5 0.9300
C7 C8 1.3847(19)
C7 C5 1.4977(19)
C5 C2 1.478(2)
C5 C6 1.518(2)
C2 C1 1.5239(18)
C2 C3 1.5610(18)
C3 C14 1.5239(17)
C3 C4 1.5428(18)
C14 C19 1.3853(19)
C14 C15 1.3932(18)
C15 C16 1.385(2)
C15 H13 0.9300
C16 C17 1.374(3)
C16 H14 0.9300
C17 C18 1.378(3)
C17 H2 0.9300
C8 C9 1.388(2)
C8 H6 0.9300
C9 H7 0.9300
C4 H11 0.9700
C4 H12 0.9700
C1 H10 0.9700
C1 H9 0.9700
C19 C18 1.388(2)
C19 H16 0.9300
C18 H15 0.9300
C6 H19 0.9600
C6 H17 0.9600
C6 H18 0.9600

loop_
_geom_torsion_atom_site_label_1
_geom_torsion_atom_site_label_2
_geom_torsion_atom_site_label_3
_geom_torsion_atom_site_label_4
_geom_torsion
C13 O4 C10 C9 -153.21(19)
C13 O4 C10 C11 27.1(3)
O4 C10 C11 C12 -177.20(15)
C9 C10 C11 C12 3.1(3)
C10 C11 C12 C7 0.2(3)
C11 C12 C7 C8 -2.7(2)
C11 C12 C7 C5 175.81(14)
C2 O2 C5 C7 112.53(12)
C2 O2 C5 C6 -111.55(14)
C8 C7 C5 O2 14.22(18)
C12 C7 C5 O2 -164.30(12)
C8 C7 C5 C2 80.78(16)
C12 C7 C5 C2 -97.74(16)
C8 C7 C5 C6 -121.02(15)
C12 C7 C5 C6 60.46(18)
C5 O2 C2 C1 116.67(14)
C5 O2 C2 C3 -120.24(12)
C7 C5 C2 O2 -100.99(13)
C6 C5 C2 O2 101.73(14)
O2 C5 C2 C1 -102.36(14)
C7 C5 C2 C1 156.65(12)
C6 C5 C2 C1 -0.6(2)
O2 C5 C2 C3 100.34(13)
C7 C5 C2 C3 -0.7(2)
C6 C5 C2 C3 -157.93(13)
O2 C2 C3 O3 -17.72(14)
C5 C2 C3 O3 -88.22(15)
C1 C2 C3 O3 110.98(12)
O2 C2 C3 C14 110.16(12)
C5 C2 C3 C14 39.67(17)
C1 C2 C3 C14 -121.14(12)
O2 C2 C3 C4 -129.59(11)
C5 C2 C3 C4 159.91(12)
C1 C2 C3 C4 -0.89(13)
O3 C3 C14 C19 8.35(16)
C4 C3 C14 C19 127.01(13)
C2 C3 C14 C19 -118.35(13)
O3 C3 C14 C15 -169.89(11)
C4 C3 C14 C15 -51.23(16)
C2 C3 C14 C15 63.42(15)
C19 C14 C15 C16 -0.7(2)
C3 C14 C15 C16 177.59(13)
C14 C15 C16 C17 0.5(2)
C15 C16 C17 C18 0.2(2)
C12 C7 C8 C9 1.9(2)
C5 C7 C8 C9 -176.61(13)
O4 C10 C9 C8 176.39(15)
C11 C10 C9 C8 -3.9(2)
C7 C8 C9 C10 1.4(2)
C1 O1 C4 C3 -44.03(13)
O3 C3 C4 O1 -87.59(13)
C14 C3 C4 O1 150.61(11)
C2 C3 C4 O1 26.44(13)
C4 O1 C1 C2 42.59(13)
O2 C2 C1 O1 103.65(13)
C5 C2 C1 O1 173.79(12)
C3 C2 C1 O1 -24.70(14)
C15 C14 C19 C18 0.2(2)
C3 C14 C19 C18 -178.10(14)
C16 C17 C18 C19 -0.7(3)
C14 C19 C18 C17 0.5(2)
